data_4000979
loop_
_publ_author_name
'G\'andara, Felipe'
'Puebla, Enrique Guti\'errez'
'Iglesias, Marta'
'Proserpio, Davide M.'
'Snejko, Natalia'
'Monge, M. \'Angeles'

_publ_section_title
;
 Controlling the Structure of Arenedisulfonates toward Catalytically
 Active Materials
;
_journal_issue 4
_journal_name_full 'Chemistry of Materials'
_journal_page_first 655
_journal_paper_doi 10.1021/cm8029517
_journal_volume 21
_journal_year 2009
_chemical_formula_moiety 'C14 H24 O22 S2 Yb4'
_chemical_formula_sum 'C14 H24 O22 S2 Yb4'
_chemical_formula_weight 1300.61
_chemical_name_systematic
; 
 ? 
;
_space_group_IT_number 72
_symmetry_cell_setting orthorhombic
_symmetry_space_group_name_Hall '-I 2 2c'
_symmetry_space_group_name_H-M 'I b a m'
_atom_sites_solution_hydrogens geom
_atom_sites_solution_primary direct
_atom_sites_solution_secondary difmap
_audit_creation_method SHELXL-97
_cell_angle_alpha 90.00
_cell_angle_beta 90.00
_cell_angle_gamma 90.00
_cell_formula_units_Z 4
_cell_length_a 12.5401(6)
_cell_length_b 35.6519(19)
_cell_length_c 7.0347(4)
_cell_measurement_reflns_used 2755
_cell_measurement_temperature 295(2)
_cell_measurement_theta_max 33.07
_cell_measurement_theta_min 2.36
_cell_volume 3145.1(3)
_computing_cell_refinement 'Bruker SMART'
_computing_data_collection 'Bruker SMART'
_computing_data_reduction 'Bruker SAINT'
_computing_molecular_graphics 'Bruker SHELXTL'
_computing_publication_material 'Bruker SHELXTL'
_computing_structure_refinement 'SHELXL-97 (Sheldrick, 1997)'
_computing_structure_solution 'SHELXS-97 (Sheldrick, 1990)'
_diffrn_ambient_temperature 295(2)
_diffrn_measured_fraction_theta_full 0.984
_diffrn_measured_fraction_theta_max 0.811
_diffrn_measurement_device_type 'CCD area detector'
_diffrn_measurement_method 'phi and omega scans'
_diffrn_radiation_monochromator graphite
_diffrn_radiation_source 'fine-focus sealed tube'
_diffrn_radiation_type MoK\a
_diffrn_radiation_wavelength 0.71073
_diffrn_reflns_av_R_equivalents 0.0628
_diffrn_reflns_av_sigmaI/netI 0.0738
_diffrn_reflns_limit_h_max 8
_diffrn_reflns_limit_h_min -19
_diffrn_reflns_limit_k_max 47
_diffrn_reflns_limit_k_min -30
_diffrn_reflns_limit_l_max 10
_diffrn_reflns_limit_l_min -9
_diffrn_reflns_number 7780
_diffrn_reflns_theta_full 25.00
_diffrn_reflns_theta_max 33.14
_diffrn_reflns_theta_min 1.72
_exptl_absorpt_coefficient_mu 12.000
_exptl_absorpt_correction_T_max 0.5329
_exptl_absorpt_correction_T_min 0.1976
_exptl_absorpt_correction_type multi-scan
_exptl_absorpt_process_details SADABS
_exptl_crystal_colour colourless
_exptl_crystal_density_diffrn 2.747
_exptl_crystal_density_method 'not measured'
_exptl_crystal_description prismatic
_exptl_crystal_F_000 2384
_exptl_crystal_size_max 0.20
_exptl_crystal_size_mid 0.10
_exptl_crystal_size_min 0.06
_refine_diff_density_max 5.526
_refine_diff_density_min -7.978
_refine_diff_density_rms 0.791
_refine_ls_extinction_method none
_refine_ls_goodness_of_fit_ref 1.024
_refine_ls_hydrogen_treatment constr
_refine_ls_matrix_type full
_refine_ls_number_parameters 105
_refine_ls_number_reflns 2606
_refine_ls_number_restraints 12
_refine_ls_restrained_S_all 1.022
_refine_ls_R_factor_all 0.0947
_refine_ls_R_factor_gt 0.0719
_refine_ls_shift/su_max 0.131
_refine_ls_shift/su_mean 0.026
_refine_ls_structure_factor_coef Fsqd
_refine_ls_weighting_details 'calc w=1/[\s^2^(Fo^2^)+(0.1419P)^2^+0.0000P] where P=(Fo^2^+2Fc^2^)/3'
_refine_ls_weighting_scheme calc
_refine_ls_wR_factor_gt 0.1883
_refine_ls_wR_factor_ref 0.2007
_reflns_number_gt 2010
_reflns_number_total 2606
_reflns_threshold_expression >2sigma(I)
_cod_data_source_file cm8029517_si_001.cif
_cod_data_source_block LRH
_cod_depositor_comments
;
The following automatic conversions were performed:

'_symmetry_cell_setting' value 'Orthorhombic' changed to
'orthorhombic' according to
/home/saulius/struct/CIF-dictionaries/cif_core.dic dictionary named
'cif_core.dic' version 2.4.2 from 2011-04-26.

Automatic conversion script
Id: cif_fix_values 1715 2011-07-08 13:25:40Z adriana 
;
_cod_original_sg_symbol_H-M Ibam
_cod_database_code 4000979

loop_
_symmetry_equiv_pos_as_xyz
'x, y, z'
'-x, -y, z'
'-x+1/2, y+1/2, -z'
'x+1/2, -y+1/2, -z'
'x+1/2, y+1/2, z+1/2'
'-x+1/2, -y+1/2, z+1/2'
'-x+1, y+1, -z+1/2'
'x+1, -y+1, -z+1/2'
'-x, -y, -z'
'x, y, -z'
'x-1/2, -y-1/2, z'
'-x-1/2, y-1/2, z'
'-x+1/2, -y+1/2, -z+1/2'
'x+1/2, y+1/2, -z+1/2'
'x, -y, z+1/2'
'-x, y, z+1/2'

loop_
_atom_site_label
_atom_site_type_symbol
_atom_site_fract_x
_atom_site_fract_y
_atom_site_fract_z
_atom_site_U_iso_or_equiv
_atom_site_adp_type
_atom_site_occupancy
_atom_site_symmetry_multiplicity
_atom_site_calc_flag
_atom_site_refinement_flags
C1 C 0.1739(17) 0.4159(6) 0.5000 0.029(4) Uani 1 2 d SU
C2 C 0.0730(17) 0.4243(6) 0.5000 0.032(4) Uani 1 2 d SU
H2 H 0.0227 0.4052 0.5000 0.038 Uiso 1 2 calc SR
C3 C 0.0397(17) 0.4607(5) 0.5000 0.028(4) Uani 1 2 d SU
C4 C 0.1111(16) 0.4902(6) 0.5000 0.031(4) Uani 1 2 d SU
C5 C 0.2229(18) 0.4818(7) 0.5000 0.041(5) Uani 1 2 d SU
H5 H 0.2729 0.5010 0.5000 0.050 Uiso 1 2 calc SR
C6 C 0.2560(19) 0.4443(7) 0.5000 0.046(6) Uani 1 2 d SU
H6 H 0.3279 0.4379 0.5000 0.056 Uiso 1 2 calc SR
C7 C -0.0753(17) 0.4700(6) 0.5000 0.033(4) Uani 1 2 d S
O1 O 0.4684(9) 0.2210(3) 0.5000 0.0133(10) Uani 1 2 d S
O2 O 0.1008(9) 0.2105(3) 0.5000 0.0133(10) Uani 1 2 d S
O3 O 0.1685(6) 0.2711(2) 0.2976(11) 0.0133(10) Uani 1 1 d .
O4 O 0.1166(9) 0.2169(3) 0.0000 0.0133(10) Uani 1 2 d S
O5 O 0.2915(11) 0.1673(4) 0.5000 0.025(3) Uani 1 2 d S
O6 O 0.0000 0.1608(7) 0.2500 0.061(6) Uani 1 2 d S
O7 O 0.1298(14) 0.3446(5) 0.5000 0.068(6) Uani 1 2 d S
O8 O 0.2897(11) 0.3653(4) 0.3285(19) 0.059(4) Uani 1 1 d .
O9 O -0.1438(15) 0.4455(5) 0.5000 0.050(5) Uani 1 2 d S
S1 S 0.2223(4) 0.36909(15) 0.5000 0.0332(12) Uani 1 2 d S
Yb1 Yb 0.26944(5) 0.23371(2) 0.5000 0.0112(2) Uani 1 2 d S
Yb2 Yb 0.0000 0.23892(2) 0.2500 0.0174(2) Uani 1 2 d S
H11 H 0.5416 0.2212 0.5000 0.020 Uiso 1 2 d S
H31 H 0.1712 0.2979 0.2632 0.026 Uiso 1 1 d .
H51 H 0.2698 0.1542 0.4075 0.018 Uiso 1 1 d .
H61 H -0.0458 0.1470 0.3060 0.028 Uiso 1 1 d .
H21 H 0.1083 0.1868 0.5000 0.014 Uiso 1 2 d S
H41 H 0.0736 0.1985 0.0000 0.025 Uiso 1 2 d S

loop_
_atom_site_aniso_label
_atom_site_aniso_U_11
_atom_site_aniso_U_22
_atom_site_aniso_U_33
_atom_site_aniso_U_23
_atom_site_aniso_U_13
_atom_site_aniso_U_12
C1 0.032(9) 0.023(8) 0.033(9) 0.000 0.000 0.011(6)
C2 0.032(8) 0.021(7) 0.042(11) 0.000 0.000 0.005(7)
C3 0.030(8) 0.021(8) 0.033(9) 0.000 0.000 0.008(6)
C4 0.026(8) 0.021(8) 0.048(11) 0.000 0.000 0.012(6)
C5 0.029(8) 0.027(8) 0.068(16) 0.000 0.000 0.007(8)
C6 0.029(9) 0.032(11) 0.079(18) 0.000 0.000 0.017(7)
C7 0.028(10) 0.012(9) 0.058(13) 0.000 0.000 0.006(8)
O1 0.007(2) 0.015(3) 0.018(2) 0.000 0.000 0.002(2)
O2 0.007(2) 0.015(3) 0.018(2) 0.000 0.000 0.002(2)
O3 0.007(2) 0.015(3) 0.018(2) 0.000 0.000 0.002(2)
O4 0.007(2) 0.015(3) 0.018(2) 0.000 0.000 0.002(2)
O5 0.027(7) 0.031(8) 0.016(6) 0.000 0.000 -0.003(6)
O6 0.028(9) 0.086(16) 0.069(12) 0.000 0.010(8) 0.000
O7 0.021(8) 0.026(9) 0.16(2) 0.000 0.000 0.002(7)
O8 0.060(9) 0.056(9) 0.062(9) -0.015(7) 0.015(7) 0.011(7)
O9 0.045(11) 0.028(9) 0.077(13) 0.000 0.000 0.006(8)
S1 0.027(3) 0.024(3) 0.048(3) 0.000 0.000 0.012(2)
Yb1 0.0032(3) 0.0215(4) 0.0088(3) 0.000 0.000 0.0004(2)
Yb2 0.0034(3) 0.0407(6) 0.0081(3) 0.000 0.00001(18) 0.000

loop_
_atom_type_symbol
_atom_type_description
_atom_type_scat_dispersion_real
_atom_type_scat_dispersion_imag
_atom_type_scat_source
C C 0.0033 0.0016 'International Tables Vol C Tables 4.2.6.8 and 6.1.1.4'
H H 0.0000 0.0000 'International Tables Vol C Tables 4.2.6.8 and 6.1.1.4'
O O 0.0106 0.0060 'International Tables Vol C Tables 4.2.6.8 and 6.1.1.4'
S S 0.1246 0.1234 'International Tables Vol C Tables 4.2.6.8 and 6.1.1.4'
Yb Yb -0.3850 5.5486 'International Tables Vol C Tables 4.2.6.8 and 6.1.1.4'

loop_
_geom_angle_atom_site_label_1
_geom_angle_atom_site_label_2
_geom_angle_atom_site_label_3
_geom_angle
_geom_angle_site_symmetry_1
_geom_angle_site_symmetry_3
C2 C1 C6 122(2) . .
C2 C1 S1 123.3(18) . .
C6 C1 S1 114.5(16) . .
C1 C2 C3 121(2) . .
C1 C2 H2 119.4 . .
C3 C2 H2 119.4 . .
C2 C3 C4 122(2) . .
C2 C3 C7 121(2) . .
C4 C3 C7 117.4(17) . .
C3 C4 C5 118.2(19) . .
C3 C4 C7 122.1(18) . 9_566
C5 C4 C7 120(2) . 9_566
C6 C5 C4 119(2) . .
C6 C5 H5 120.3 . .
C4 C5 H5 120.3 . .
C5 C6 C1 117(2) . .
C5 C6 H6 121.4 . .
C1 C6 H6 121.4 . .
O9 C7 C3 121.6(19) . .
O9 C7 C4 118(2) . 9_566
C3 C7 C4 120.5(18) . 9_566
Yb2 O1 Yb2 99.8(4) 6 13
Yb2 O1 Yb1 93.4(3) 6 .
Yb2 O1 Yb1 93.4(3) 13 .
Yb2 O1 H11 79.8 6 .
Yb2 O1 H11 79.8 13 .
Yb1 O1 H11 169.4 . .
Yb1 O2 Yb2 109.8(3) . 10_556
Yb1 O2 Yb2 109.8(3) . .
Yb2 O2 Yb2 94.7(4) 10_556 .
Yb1 O2 H21 105.0 . .
Yb2 O2 H21 118.6 10_556 .
Yb2 O2 H21 118.6 . .
Yb1 O3 Yb1 109.9(3) 13 .
Yb1 O3 Yb2 97.9(3) 13 .
Yb1 O3 Yb2 106.7(3) . .
Yb1 O3 H31 80.4 13 .
Yb1 O3 H31 133.4 . .
Yb2 O3 H31 117.0 . .
Yb1 O4 Yb2 97.4(3) 13 10
Yb1 O4 Yb2 97.4(3) 13 .
Yb2 O4 Yb2 93.3(4) 10 .
Yb1 O4 H41 179.5 13 .
Yb2 O4 H41 82.3 10 .
Yb2 O4 H41 82.3 . .
Yb1 O5 H51 120.7 . .
Yb2 O6 H61 125.4 . .
O7 S1 O8 113.6(7) . 10_556
O7 S1 O8 113.6(7) . .
O8 S1 O8 109.3(12) 10_556 .
O7 S1 C1 107.0(10) . .
O8 S1 C1 106.4(7) 10_556 .
O8 S1 C1 106.4(7) . .
O3 Yb1 O3 138.3(4) 6 13
O3 Yb1 O4 80.8(2) 6 13
O3 Yb1 O4 80.8(2) 13 13
O3 Yb1 O2 107.2(2) 6 .
O3 Yb1 O2 107.2(2) 13 .
O4 Yb1 O2 150.4(4) 13 .
O3 Yb1 O3 143.6(2) 6 .
O3 Yb1 O3 70.1(3) 13 .
O4 Yb1 O3 84.1(3) 13 .
O2 Yb1 O3 72.6(3) . .
O3 Yb1 O3 70.1(3) 6 10_556
O3 Yb1 O3 143.6(2) 13 10_556
O4 Yb1 O3 84.1(3) 13 10_556
O2 Yb1 O3 72.6(3) . 10_556
O3 Yb1 O3 75.5(4) . 10_556
O3 Yb1 O5 83.3(2) 6 .
O3 Yb1 O5 83.3(2) 13 .
O4 Yb1 O5 134.3(4) 13 .
O2 Yb1 O5 75.3(4) . .
O3 Yb1 O5 129.2(3) . .
O3 Yb1 O5 129.2(3) 10_556 .
O3 Yb1 O1 69.18(19) 6 .
O3 Yb1 O1 69.18(19) 13 .
O4 Yb1 O1 61.2(4) 13 .
O2 Yb1 O1 148.4(4) . .
O3 Yb1 O1 129.6(2) . .
O3 Yb1 O1 129.6(2) 10_556 .
O5 Yb1 O1 73.1(4) . .
O3 Yb1 Yb2 43.0(2) 6 6
O3 Yb1 Yb2 101.69(19) 13 6
O4 Yb1 Yb2 42.92(19) 13 6
O2 Yb1 Yb2 149.94(2) . 6
O3 Yb1 Yb2 126.4(2) . 6
O3 Yb1 Yb2 88.98(19) 10_556 6
O5 Yb1 Yb2 100.4(3) . 6
O1 Yb1 Yb2 40.68(17) . 6
O3 Yb1 Yb2 101.69(19) 6 13
O3 Yb1 Yb2 43.0(2) 13 13
O4 Yb1 Yb2 42.92(19) 13 13
O2 Yb1 Yb2 149.94(2) . 13
O3 Yb1 Yb2 88.98(19) . 13
O3 Yb1 Yb2 126.4(2) 10_556 13
O5 Yb1 Yb2 100.4(3) . 13
O1 Yb1 Yb2 40.68(17) . 13
Yb2 Yb1 Yb2 59.911(12) 6 13
O3 Yb1 Yb1 35.82(19) 6 13_556
O3 Yb1 Yb1 161.6(2) 13 13_556
O4 Yb1 Yb1 80.83(9) 13 13_556
O2 Yb1 Yb1 89.52(9) . 13_556
O3 Yb1 Yb1 109.11(19) . 13_556
O3 Yb1 Yb1 34.32(19) 10_556 13_556
O5 Yb1 Yb1 108.90(4) . 13_556
O1 Yb1 Yb1 100.59(8) . 13_556
Yb2 Yb1 Yb1 63.312(15) 6 13_556
Yb2 Yb1 Yb1 119.41(3) 13 13_556
O3 Yb1 Yb1 161.6(2) 6 13
O3 Yb1 Yb1 35.82(19) 13 13
O4 Yb1 Yb1 80.83(8) 13 13
O2 Yb1 Yb1 89.52(9) . 13
O3 Yb1 Yb1 34.32(19) . 13
O3 Yb1 Yb1 109.11(19) 10_556 13
O5 Yb1 Yb1 108.90(4) . 13
O1 Yb1 Yb1 100.59(8) . 13
Yb2 Yb1 Yb1 119.41(3) 6 13
Yb2 Yb1 Yb1 63.312(15) 13 13
Yb1 Yb1 Yb1 140.59(4) 13_556 13
O3 Yb1 H21 102.7 6 .
O3 Yb1 H21 102.7 13 .
O4 Yb1 H21 168.7 13 .
O2 Yb1 H21 18.3 . .
O3 Yb1 H21 86.9 . .
O3 Yb1 H21 86.9 10_556 .
O5 Yb1 H21 57.0 . .
O1 Yb1 H21 130.1 . .
Yb2 Yb1 H21 144.0 6 .
Yb2 Yb1 H21 144.0 13 .
Yb1 Yb1 H21 95.6 13_556 .
Yb1 Yb1 H21 95.6 13 .
O1 Yb2 O1 103.2(5) 11_565 13
O1 Yb2 O2 137.3(4) 11_565 7_445
O1 Yb2 O2 78.0(3) 13 7_445
O1 Yb2 O2 78.0(3) 11_565 .
O1 Yb2 O2 137.3(4) 13 .
O2 Yb2 O2 129.9(5) 7_445 .
O1 Yb2 O4 149.6(4) 11_565 .
O1 Yb2 O4 62.7(3) 13 .
O2 Yb2 O4 69.3(3) 7_445 .
O2 Yb2 O4 94.5(3) . .
O1 Yb2 O4 62.7(3) 11_565 7_445
O1 Yb2 O4 149.6(4) 13 7_445
O2 Yb2 O4 94.5(3) 7_445 7_445
O2 Yb2 O4 69.3(3) . 7_445
O4 Yb2 O4 142.1(5) . 7_445
O1 Yb2 O3 75.6(3) 11_565 .
O1 Yb2 O3 70.3(3) 13 .
O2 Yb2 O3 139.6(3) 7_445 .
O2 Yb2 O3 68.8(3) . .
O4 Yb2 O3 74.2(3) . .
O4 Yb2 O3 125.4(3) 7_445 .
O1 Yb2 O3 70.3(3) 11_565 7_445
O1 Yb2 O3 75.6(3) 13 7_445
O2 Yb2 O3 68.8(3) 7_445 7_445
O2 Yb2 O3 139.6(3) . 7_445
O4 Yb2 O3 125.4(3) . 7_445
O4 Yb2 O3 74.2(3) 7_445 7_445
O3 Yb2 O3 123.6(4) . 7_445
O1 Yb2 O6 128.4(2) 11_565 .
O1 Yb2 O6 128.4(2) 13 .
O2 Yb2 O6 65.0(2) 7_445 .
O2 Yb2 O6 65.0(2) . .
O4 Yb2 O6 71.0(3) . .
O4 Yb2 O6 71.0(3) 7_445 .
O3 Yb2 O6 118.19(18) . .
O3 Yb2 O6 118.19(18) 7_445 .
O1 Yb2 Yb2 40.1(2) 11_565 10_556
O1 Yb2 Yb2 139.9(2) 13 10_556
O2 Yb2 Yb2 137.37(19) 7_445 10_556
O2 Yb2 Yb2 42.63(19) . 10_556
O4 Yb2 Yb2 136.65(18) . 10_556
O4 Yb2 Yb2 43.35(19) 7_445 10_556
O3 Yb2 Yb2 82.07(18) . 10_556
O3 Yb2 Yb2 97.93(18) 7_445 10_556
O6 Yb2 Yb2 90.0 . 10_556
O1 Yb2 Yb2 139.9(2) 11_565 10
O1 Yb2 Yb2 40.1(2) 13 10
O2 Yb2 Yb2 42.63(19) 7_445 10
O2 Yb2 Yb2 137.37(19) . 10
O4 Yb2 Yb2 43.35(18) . 10
O4 Yb2 Yb2 136.65(19) 7_445 10
O3 Yb2 Yb2 97.93(18) . 10
O3 Yb2 Yb2 82.07(18) 7_445 10
O6 Yb2 Yb2 90.0 . 10
Yb2 Yb2 Yb2 180.00(6) 10_556 10
O1 Yb2 Yb1 110.6(3) 11_565 13
O1 Yb2 Yb1 45.9(3) 13 13
O2 Yb2 Yb1 100.6(2) 7_445 13
O2 Yb2 Yb1 92.9(2) . 13
O4 Yb2 Yb1 39.7(3) . 13
O4 Yb2 Yb1 161.7(2) 7_445 13
O3 Yb2 Yb1 39.04(18) . 13
O3 Yb2 Yb1 120.99(18) 7_445 13
O6 Yb2 Yb1 106.087(19) . 13
Yb2 Yb2 Yb1 119.956(6) 10_556 13
Yb2 Yb2 Yb1 60.044(6) 10 13
O1 Yb2 H41 167.8 11_565 .
O1 Yb2 H41 75.6 13 .
O2 Yb2 H41 54.8 7_445 .
O2 Yb2 H41 94.6 . .
O4 Yb2 H41 20.0 . .
O4 Yb2 H41 123.9 7_445 .
O3 Yb2 H41 92.8 . .
O3 Yb2 H41 120.4 7_445 .
O6 Yb2 H41 54.1 . .
Yb2 Yb2 H41 135.8 10_556 .
Yb2 Yb2 H41 44.2 10 .
Yb1 Yb2 H41 59.7 13 .

loop_
_geom_bond_atom_site_label_1
_geom_bond_atom_site_label_2
_geom_bond_distance
_geom_bond_site_symmetry_2
C1 C2 1.30(3) .
C1 C6 1.44(3) .
C1 S1 1.78(2) .
C2 C3 1.36(3) .
C2 H2 0.9300 .
C3 C4 1.38(3) .
C3 C7 1.48(3) .
C4 C5 1.43(3) .
C4 C7 1.49(3) 9_566
C5 C6 1.40(3) .
C5 H5 0.9300 .
C6 H6 0.9300 .
C7 O9 1.22(3) .
C7 C4 1.49(3) 9_566
O1 Yb2 2.300(7) 6
O1 Yb2 2.300(7) 13
O1 Yb1 2.536(11) .
O1 H11 0.9180 .
O2 Yb1 2.271(11) .
O2 Yb2 2.390(7) 10_556
O2 Yb2 2.390(7) .
O2 H21 0.8517 .
O3 Yb1 2.240(8) 13
O3 Yb1 2.325(8) .
O3 Yb2 2.427(8) .
O3 H31 0.9865 .
O4 Yb1 2.269(11) 13
O4 Yb2 2.418(7) 10
O4 Yb2 2.418(7) .
O4 H41 0.8473 .
O5 Yb1 2.385(14) .
O5 H51 0.8445 .
O6 Yb2 2.78(2) .
O6 H61 0.8539 .
O7 S1 1.452(17) .
O8 S1 1.480(13) .
S1 O8 1.480(13) 10_556
Yb1 O3 2.240(8) 6
Yb1 O3 2.240(8) 13
Yb1 O4 2.269(11) 13
Yb1 O3 2.325(8) 10_556
Yb1 Yb2 3.5221(6) 6
Yb1 Yb2 3.5221(6) 13
Yb1 Yb1 3.7361(5) 13_556
Yb1 Yb1 3.7361(5) 13
Yb1 H21 2.6228 .
Yb2 O1 2.300(7) 11_565
Yb2 O1 2.300(7) 13
Yb2 O2 2.390(7) 7_445
Yb2 O4 2.418(7) 7_445
Yb2 O3 2.427(8) 7_445
Yb2 Yb2 3.5173(2) 10_556
Yb2 Yb2 3.5173(2) 10
Yb2 Yb1 3.5221(6) 13
Yb2 H41 2.4533 .
